data_7228050
loop_
_publ_author_name
'Wang, Wen-Jie'
'Hao, Liang'
'Chen, Chao-Yuan'
'Qiu, Qi-Ming'
'Wang, Ke'
'Song, Jian-Biao'
'Li, Hui'

_publ_section_title
;
 Red-shift in fluorescence emission of D--A type asymmetrical Zn(ii)
 complexes by extending the \p--\p stacking interaction
;
_journal_issue 33
_journal_name_full 'RSC Adv.'
_journal_page_first 20488
_journal_paper_doi 10.1039/C7RA01135K
_journal_volume 7
_journal_year 2017
_chemical_formula_sum 'C30 H35 N3 O5 Zn'
_chemical_formula_weight 582.98
_chemical_name_systematic
; 
 ? 
;
_space_group_IT_number 15
_symmetry_cell_setting monoclinic
_symmetry_space_group_name_Hall '-C 2yc'
_symmetry_space_group_name_H-M 'C 1 2/c 1'
_atom_sites_solution_hydrogens geom
_atom_sites_solution_primary direct
_atom_sites_solution_secondary difmap
_audit_creation_method SHELXL-97
_audit_update_record
;
2016-09-15 deposited with the CCDC.
2017-03-20 downloaded from the CCDC.
;
_cell_angle_alpha 90.00
_cell_angle_beta 109.402(5)
_cell_angle_gamma 90.00
_cell_formula_units_Z 8
_cell_length_a 23.447(3)
_cell_length_b 18.503(3)
_cell_length_c 14.697(2)
_cell_measurement_reflns_used 2340
_cell_measurement_temperature 296(2)
_cell_measurement_theta_max 18.18
_cell_measurement_theta_min 2.28
_cell_volume 6014.0(15)
_computing_cell_refinement 'Bruker SMART'
_computing_data_collection 'Bruker SMART'
_computing_data_reduction 'Bruker SAINT'
_computing_molecular_graphics 'Bruker SHELXTL'
_computing_publication_material 'Bruker SHELXTL'
_computing_structure_refinement 'SHELXL-97 (Sheldrick, 1997)'
_computing_structure_solution 'SHELXS-97 (Sheldrick, 1990)'
_diffrn_ambient_temperature 296(2)
_diffrn_detector_area_resol_mean 0
_diffrn_measured_fraction_theta_full 1.000
_diffrn_measured_fraction_theta_max 1.000
_diffrn_measurement_device_type 'CCD area detector'
_diffrn_measurement_method 'phi and omega scans'
_diffrn_radiation_monochromator graphite
_diffrn_radiation_source 'fine-focus sealed tube'
_diffrn_radiation_type MoK\a
_diffrn_radiation_wavelength 0.71073
_diffrn_reflns_av_R_equivalents 0.1355
_diffrn_reflns_av_sigmaI/netI 0.1456
_diffrn_reflns_limit_h_max 27
_diffrn_reflns_limit_h_min -27
_diffrn_reflns_limit_k_max 22
_diffrn_reflns_limit_k_min -22
_diffrn_reflns_limit_l_max 17
_diffrn_reflns_limit_l_min -17
_diffrn_reflns_number 28970
_diffrn_reflns_theta_full 25.02
_diffrn_reflns_theta_max 25.02
_diffrn_reflns_theta_min 1.43
_diffrn_standards_decay_% 0
_diffrn_standards_interval_count 0
_diffrn_standards_interval_time 0
_diffrn_standards_number 0
_exptl_absorpt_coefficient_mu 0.858
_exptl_absorpt_correction_T_max 0.8540
_exptl_absorpt_correction_T_min 0.6988
_exptl_absorpt_correction_type none
_exptl_crystal_colour red
_exptl_crystal_density_diffrn 1.288
_exptl_crystal_density_method 'not measured'
_exptl_crystal_description cubiod
_exptl_crystal_F_000 2448
_exptl_crystal_size_max 0.45
_exptl_crystal_size_mid 0.21
_exptl_crystal_size_min 0.19
_refine_diff_density_max 0.396
_refine_diff_density_min -0.369
_refine_diff_density_rms 0.064
_refine_ls_extinction_method none
_refine_ls_goodness_of_fit_ref 0.786
_refine_ls_hydrogen_treatment mixed
_refine_ls_matrix_type full
_refine_ls_number_parameters 359
_refine_ls_number_reflns 5315
_refine_ls_number_restraints 1
_refine_ls_restrained_S_all 0.883
_refine_ls_R_factor_all 0.1261
_refine_ls_R_factor_gt 0.0444
_refine_ls_shift/su_max 0.001
_refine_ls_shift/su_mean 0.000
_refine_ls_structure_factor_coef Fsqd
_refine_ls_weighting_details 'calc w=1/[\s^2^(Fo^2^)+(0.0274P)^2^+0.0000P] where P=(Fo^2^+2Fc^2^)/3'
_refine_ls_weighting_scheme calc
_refine_ls_wR_factor_gt 0.0735
_refine_ls_wR_factor_ref 0.0877
_reflns_number_gt 2470
_reflns_number_total 5315
_reflns_threshold_expression >2sigma(I)
_cod_data_source_file c7ra01135k2.cif
_cod_data_source_block a
_cod_original_cell_volume 6014.1(15)
_cod_original_sg_symbol_H-M C2/c
_cod_database_code 7228050

loop_
_symmetry_equiv_pos_as_xyz
'x, y, z'
'-x, y, -z+1/2'
'x+1/2, y+1/2, z'
'-x+1/2, y+1/2, -z+1/2'
'-x, -y, -z'
'x, -y, z-1/2'
'-x+1/2, -y+1/2, -z'
'x+1/2, -y+1/2, z-1/2'

loop_
_atom_site_label
_atom_site_type_symbol
_atom_site_fract_x
_atom_site_fract_y
_atom_site_fract_z
_atom_site_U_iso_or_equiv
_atom_site_adp_type
_atom_site_occupancy
_atom_site_symmetry_multiplicity
_atom_site_calc_flag
_atom_site_refinement_flags
Zn1 Zn 0.58033(2) 0.64959(3) 0.40712(4) 0.04141(18) Uani 1 1 d .
O1 O 0.49613(12) 0.61341(16) 0.36837(19) 0.0458(8) Uani 1 1 d .
O2 O 0.57236(12) 0.73785(14) 0.4744(2) 0.0464(8) Uani 1 1 d .
N2 N 0.60869(16) 0.54257(18) 0.3944(2) 0.0386(9) Uani 1 1 d .
O3 O 0.57618(13) 0.68749(16) 0.2750(2) 0.0535(9) Uani 1 1 d .
H3A H 0.5524 0.6618 0.2304 0.064 Uiso 1 1 d R
N3 N 0.67240(14) 0.65092(19) 0.4874(2) 0.0372(8) Uani 1 1 d .
C8 C 0.6672(2) 0.7438(2) 0.6024(3) 0.0377(11) Uani 1 1 d .
C13 C 0.6061(2) 0.7662(2) 0.5550(3) 0.0397(12) Uani 1 1 d .
C4 C 0.7055(2) 0.5970(2) 0.4605(3) 0.0366(11) Uani 1 1 d .
C5 C 0.6716(2) 0.5385(2) 0.4100(3) 0.0354(11) Uani 1 1 d .
C7 C 0.69594(19) 0.6876(2) 0.5660(3) 0.0391(11) Uani 1 1 d .
H7 H 0.7356 0.6764 0.6028 0.047 Uiso 1 1 calc R
C1 C 0.7613(2) 0.4886(3) 0.3945(3) 0.0476(13) Uani 1 1 d .
C28 C 0.4763(2) 0.5473(3) 0.3683(3) 0.0439(12) Uani 1 1 d .
O4 O 0.84697(18) 0.4349(2) 0.3773(3) 0.1115(16) Uani 1 1 d .
C3 C 0.7677(2) 0.5997(2) 0.4762(3) 0.0463(12) Uani 1 1 d .
H3 H 0.7902 0.6388 0.5088 0.056 Uiso 1 1 calc R
N1 N 0.7923(2) 0.4325(3) 0.3563(3) 0.0719(14) Uani 1 1 d .
C10 C 0.6788(2) 0.8251(2) 0.7375(3) 0.0481(13) Uani 1 1 d .
C6 C 0.6999(2) 0.4834(2) 0.3762(3) 0.0435(12) Uani 1 1 d .
H6 H 0.6779 0.4444 0.3422 0.052 Uiso 1 1 calc R
C9 C 0.7014(2) 0.7735(2) 0.6934(3) 0.0497(13) Uani 1 1 d .
H9 H 0.7406 0.7570 0.7238 0.060 Uiso 1 1 calc R
C23 C 0.5125(2) 0.4848(3) 0.3745(3) 0.0421(12) Uani 1 1 d .
C12 C 0.5831(2) 0.8223(2) 0.6007(3) 0.0427(12) Uani 1 1 d .
C11 C 0.6198(2) 0.8483(2) 0.6876(3) 0.0545(13) Uani 1 1 d .
H11 H 0.6042 0.8846 0.7161 0.065 Uiso 1 1 calc R
C2 C 0.7959(2) 0.5449(3) 0.4436(3) 0.0531(13) Uani 1 1 d .
H2 H 0.8373 0.5462 0.4548 0.064 Uiso 1 1 calc R
O5 O 0.75949(19) 0.3864(2) 0.3042(3) 0.1057(15) Uani 1 1 d .
C22 C 0.5760(2) 0.4857(2) 0.3869(3) 0.0458(12) Uani 1 1 d .
H22 H 0.5950 0.4413 0.3897 0.055 Uiso 1 1 calc R
C27 C 0.4153(2) 0.5370(3) 0.3611(3) 0.0568(14) Uani 1 1 d .
H27 H 0.3907 0.5770 0.3584 0.068 Uiso 1 1 calc R
C26 C 0.3916(2) 0.4684(4) 0.3581(3) 0.0685(17) Uani 1 1 d .
H26 H 0.3512 0.4632 0.3532 0.082 Uiso 1 1 calc R
C14 C 0.7135(2) 0.8549(3) 0.8369(3) 0.0639(14) Uani 1 1 d .
C25 C 0.4262(3) 0.4071(3) 0.3623(3) 0.0721(17) Uani 1 1 d .
H25 H 0.4095 0.3612 0.3590 0.087 Uiso 1 1 calc R
C24 C 0.4857(2) 0.4159(3) 0.3715(3) 0.0628(15) Uani 1 1 d .
H24 H 0.5095 0.3750 0.3760 0.075 Uiso 1 1 calc R
C18 C 0.5185(2) 0.8509(3) 0.5513(4) 0.0616(14) Uani 1 1 d .
C21 C 0.4721(2) 0.7887(3) 0.5413(4) 0.0780(17) Uani 1 1 d .
H21A H 0.4319 0.8066 0.5096 0.117 Uiso 1 1 calc R
H21B H 0.4752 0.7710 0.6042 0.117 Uiso 1 1 calc R
H21C H 0.4805 0.7501 0.5039 0.117 Uiso 1 1 calc R
C20 C 0.5129(2) 0.8819(3) 0.4515(3) 0.0752(16) Uani 1 1 d .
H20A H 0.5392 0.9229 0.4592 0.113 Uiso 1 1 calc R
H20B H 0.4719 0.8966 0.4191 0.113 Uiso 1 1 calc R
H20C H 0.5241 0.8455 0.4140 0.113 Uiso 1 1 calc R
C19 C 0.5024(2) 0.9128(3) 0.6089(4) 0.098(2) Uani 1 1 d .
H19A H 0.5316 0.9509 0.6186 0.147 Uiso 1 1 calc R
H19B H 0.5026 0.8949 0.6703 0.147 Uiso 1 1 calc R
H19C H 0.4629 0.9312 0.5736 0.147 Uiso 1 1 calc R
C17 C 0.7206(3) 0.9365(3) 0.8331(4) 0.138(3) Uani 1 1 d .
H17A H 0.6814 0.9587 0.8087 0.207 Uiso 1 1 calc R
H17B H 0.7433 0.9480 0.7913 0.207 Uiso 1 1 calc R
H17C H 0.7416 0.9545 0.8967 0.207 Uiso 1 1 calc R
C16 C 0.6821(3) 0.8348(3) 0.9064(4) 0.120(3) Uani 1 1 d .
H16A H 0.6428 0.8569 0.8870 0.180 Uiso 1 1 calc R
H16B H 0.7054 0.8514 0.9698 0.180 Uiso 1 1 calc R
H16C H 0.6778 0.7832 0.9072 0.180 Uiso 1 1 calc R
C15 C 0.7776(3) 0.8233(4) 0.8784(4) 0.139(3) Uani 1 1 d .
H15A H 0.7987 0.8466 0.9386 0.209 Uiso 1 1 calc R
H15B H 0.7989 0.8313 0.8338 0.209 Uiso 1 1 calc R
H15C H 0.7751 0.7724 0.8889 0.209 Uiso 1 1 calc R
C29 C 0.6203(3) 0.8075(4) 0.2940(4) 0.125(3) Uani 1 1 d D
H29A H 0.5902 0.8443 0.2858 0.187 Uiso 1 1 calc R
H29B H 0.6508 0.8242 0.2686 0.187 Uiso 1 1 calc R
H29C H 0.6386 0.7968 0.3614 0.187 Uiso 1 1 calc R
C30 C 0.5942(4) 0.7471(4) 0.2466(5) 0.193(5) Uani 1 1 d D
H30A H 0.5586 0.7647 0.1961 0.232 Uiso 1 1 calc R
H30B H 0.6217 0.7312 0.2139 0.232 Uiso 1 1 calc R

loop_
_atom_site_aniso_label
_atom_site_aniso_U_11
_atom_site_aniso_U_22
_atom_site_aniso_U_33
_atom_site_aniso_U_23
_atom_site_aniso_U_13
_atom_site_aniso_U_12
Zn1 0.0374(3) 0.0397(3) 0.0416(3) -0.0034(3) 0.0058(2) 0.0021(3)
O1 0.0372(19) 0.045(2) 0.051(2) 0.0006(16) 0.0086(15) -0.0015(16)
O2 0.046(2) 0.0394(19) 0.046(2) -0.0075(16) 0.0049(16) 0.0094(15)
N2 0.040(2) 0.036(2) 0.038(2) -0.0005(18) 0.0107(19) -0.0010(19)
O3 0.062(2) 0.050(2) 0.041(2) 0.0001(16) 0.0064(16) -0.0154(17)
N3 0.039(2) 0.036(2) 0.036(2) -0.003(2) 0.0114(18) -0.001(2)
C8 0.039(3) 0.035(3) 0.039(3) -0.001(2) 0.014(2) -0.004(2)
C13 0.049(3) 0.033(3) 0.038(3) 0.002(2) 0.015(3) -0.007(2)
C4 0.037(3) 0.043(3) 0.029(3) 0.005(2) 0.010(2) 0.005(2)
C5 0.037(3) 0.039(3) 0.029(3) 0.004(2) 0.010(2) 0.006(2)
C7 0.029(3) 0.048(3) 0.039(3) 0.006(2) 0.010(2) -0.002(2)
C1 0.047(3) 0.057(4) 0.043(3) 0.007(3) 0.021(3) 0.024(3)
C28 0.043(3) 0.058(4) 0.030(3) 0.005(3) 0.012(2) -0.006(3)
O4 0.057(3) 0.142(4) 0.142(4) -0.021(3) 0.041(3) 0.034(3)
C3 0.042(3) 0.052(3) 0.048(3) -0.002(3) 0.019(3) 0.000(3)
N1 0.077(4) 0.078(4) 0.064(3) -0.012(3) 0.028(3) 0.017(3)
C10 0.061(4) 0.040(3) 0.045(3) -0.008(2) 0.020(3) -0.008(3)
C6 0.054(3) 0.041(3) 0.034(3) -0.001(2) 0.013(3) 0.010(3)
C9 0.048(3) 0.053(3) 0.045(3) 0.002(3) 0.010(3) -0.009(3)
C23 0.045(3) 0.043(3) 0.037(3) 0.005(2) 0.011(2) -0.009(3)
C12 0.055(3) 0.029(3) 0.048(3) 0.001(2) 0.022(3) 0.006(2)
C11 0.078(4) 0.040(3) 0.050(3) -0.009(3) 0.028(3) 0.001(3)
C2 0.046(3) 0.065(4) 0.050(3) 0.002(3) 0.018(3) 0.002(3)
O5 0.092(3) 0.099(4) 0.128(4) -0.051(3) 0.039(3) 0.014(3)
C22 0.053(3) 0.042(3) 0.039(3) 0.000(2) 0.011(3) 0.003(3)
C27 0.044(4) 0.074(4) 0.051(3) 0.007(3) 0.014(3) -0.002(3)
C26 0.049(4) 0.106(5) 0.046(3) 0.019(3) 0.010(3) -0.026(4)
C14 0.081(4) 0.068(4) 0.042(3) -0.015(3) 0.019(3) -0.013(4)
C25 0.067(4) 0.067(4) 0.074(4) 0.024(3) 0.012(3) -0.026(4)
C24 0.066(4) 0.052(4) 0.067(4) 0.011(3) 0.019(3) -0.012(3)
C18 0.070(4) 0.050(3) 0.067(4) -0.005(3) 0.026(3) 0.022(3)
C21 0.057(4) 0.073(4) 0.108(5) 0.003(4) 0.033(3) 0.014(3)
C20 0.076(4) 0.065(4) 0.078(4) 0.015(3) 0.018(3) 0.026(3)
C19 0.098(5) 0.085(5) 0.103(5) -0.025(4) 0.024(4) 0.042(4)
C17 0.238(9) 0.087(5) 0.062(4) -0.023(4) 0.014(5) -0.058(5)
C16 0.135(6) 0.179(7) 0.050(4) -0.020(4) 0.037(4) -0.054(5)
C15 0.095(6) 0.195(8) 0.096(5) -0.074(5) -0.009(4) -0.014(5)
C29 0.130(6) 0.124(6) 0.116(6) -0.006(5) 0.036(5) -0.068(5)
C30 0.354(13) 0.130(7) 0.076(6) -0.010(5) 0.045(7) -0.140(8)

loop_
_atom_type_symbol
_atom_type_description
_atom_type_scat_dispersion_real
_atom_type_scat_dispersion_imag
_atom_type_scat_source
C C 0.0033 0.0016 'International Tables Vol C Tables 4.2.6.8 and 6.1.1.4'
H H 0.0000 0.0000 'International Tables Vol C Tables 4.2.6.8 and 6.1.1.4'
N N 0.0061 0.0033 'International Tables Vol C Tables 4.2.6.8 and 6.1.1.4'
O O 0.0106 0.0060 'International Tables Vol C Tables 4.2.6.8 and 6.1.1.4'
Zn Zn 0.2839 1.4301 'International Tables Vol C Tables 4.2.6.8 and 6.1.1.4'

loop_
_geom_angle_atom_site_label_1
_geom_angle_atom_site_label_2
_geom_angle_atom_site_label_3
_geom_angle
O2 Zn1 O1 100.06(12)
O2 Zn1 O3 102.31(12)
O1 Zn1 O3 96.60(12)
O2 Zn1 N3 87.64(13)
O1 Zn1 N3 155.65(13)
O3 Zn1 N3 104.34(12)
O2 Zn1 N2 156.05(12)
O1 Zn1 N2 88.32(13)
O3 Zn1 N2 98.92(12)
N3 Zn1 N2 76.39(14)
C28 O1 Zn1 129.5(3)
C13 O2 Zn1 132.0(3)
C22 N2 C5 122.0(4)
C22 N2 Zn1 125.3(3)
C5 N2 Zn1 112.1(3)
C30 O3 Zn1 133.0(4)
C30 O3 H3A 115.3
Zn1 O3 H3A 110.7
C7 N3 C4 121.0(4)
C7 N3 Zn1 124.4(3)
C4 N3 Zn1 113.4(3)
C9 C8 C13 120.5(4)
C9 C8 C7 116.3(4)
C13 C8 C7 123.1(4)
O2 C13 C8 122.5(4)
O2 C13 C12 120.6(4)
C8 C13 C12 117.0(4)
N3 C4 C5 115.6(4)
N3 C4 C3 124.9(4)
C5 C4 C3 119.4(4)
C6 C5 C4 120.1(4)
C6 C5 N2 125.1(4)
C4 C5 N2 114.8(4)
N3 C7 C8 126.8(4)
N3 C7 H7 116.6
C8 C7 H7 116.6
C2 C1 C6 123.6(4)
C2 C1 N1 117.0(5)
C6 C1 N1 119.4(5)
O1 C28 C27 118.4(5)
O1 C28 C23 123.9(4)
C27 C28 C23 117.7(5)
C2 C3 C4 120.7(4)
C2 C3 H3 119.7
C4 C3 H3 119.7
O4 N1 O5 124.9(5)
O4 N1 C1 119.2(5)
O5 N1 C1 116.0(5)
C9 C10 C11 116.1(4)
C9 C10 C14 123.0(5)
C11 C10 C14 120.8(5)
C1 C6 C5 118.1(4)
C1 C6 H6 121.0
C5 C6 H6 121.0
C10 C9 C8 122.2(4)
C10 C9 H9 118.9
C8 C9 H9 118.9
C24 C23 C28 118.8(4)
C24 C23 C22 116.4(4)
C28 C23 C22 124.8(4)
C11 C12 C13 118.2(4)
C11 C12 C18 122.3(4)
C13 C12 C18 119.5(4)
C12 C11 C10 126.0(4)
C12 C11 H11 117.0
C10 C11 H11 117.0
C1 C2 C3 118.3(5)
C1 C2 H2 120.9
C3 C2 H2 120.9
N2 C22 C23 125.7(4)
N2 C22 H22 117.1
C23 C22 H22 117.1
C26 C27 C28 120.8(5)
C26 C27 H27 119.6
C28 C27 H27 119.6
C27 C26 C25 121.9(5)
C27 C26 H26 119.1
C25 C26 H26 119.1
C16 C14 C10 109.9(4)
C16 C14 C17 111.0(5)
C10 C14 C17 110.7(4)
C16 C14 C15 105.9(5)
C10 C14 C15 112.6(4)
C17 C14 C15 106.6(5)
C24 C25 C26 118.1(5)
C24 C25 H25 121.0
C26 C25 H25 121.0
C25 C24 C23 122.7(5)
C25 C24 H24 118.7
C23 C24 H24 118.7
C20 C18 C12 109.7(4)
C20 C18 C19 106.7(4)
C12 C18 C19 112.2(4)
C20 C18 C21 110.5(4)
C12 C18 C21 109.7(4)
C19 C18 C21 108.0(4)
C18 C21 H21A 109.5
C18 C21 H21B 109.5
H21A C21 H21B 109.5
C18 C21 H21C 109.5
H21A C21 H21C 109.5
H21B C21 H21C 109.5
C18 C20 H20A 109.5
C18 C20 H20B 109.5
H20A C20 H20B 109.5
C18 C20 H20C 109.5
H20A C20 H20C 109.5
H20B C20 H20C 109.5
C18 C19 H19A 109.5
C18 C19 H19B 109.5
H19A C19 H19B 109.5
C18 C19 H19C 109.5
H19A C19 H19C 109.5
H19B C19 H19C 109.5
C14 C17 H17A 109.5
C14 C17 H17B 109.5
H17A C17 H17B 109.5
C14 C17 H17C 109.5
H17A C17 H17C 109.5
H17B C17 H17C 109.5
C14 C16 H16A 109.5
C14 C16 H16B 109.5
H16A C16 H16B 109.5
C14 C16 H16C 109.5
H16A C16 H16C 109.5
H16B C16 H16C 109.5
C14 C15 H15A 109.5
C14 C15 H15B 109.5
H15A C15 H15B 109.5
C14 C15 H15C 109.5
H15A C15 H15C 109.5
H15B C15 H15C 109.5
C30 C29 H29A 109.5
C30 C29 H29B 109.5
H29A C29 H29B 109.5
C30 C29 H29C 109.5
H29A C29 H29C 109.5
H29B C29 H29C 109.5
O3 C30 C29 132.6(6)
O3 C30 H30A 104.1
C29 C30 H30A 104.1
O3 C30 H30B 104.1
C29 C30 H30B 104.1
H30A C30 H30B 105.5

loop_
_geom_bond_atom_site_label_1
_geom_bond_atom_site_label_2
_geom_bond_distance
Zn1 O2 1.950(3)
Zn1 O1 1.981(3)
Zn1 O3 2.036(3)
Zn1 N3 2.088(3)
Zn1 N2 2.117(3)
O1 C28 1.309(5)
O2 C13 1.297(4)
N2 C22 1.285(5)
N2 C5 1.418(5)
O3 C30 1.298(6)
O3 H3A 0.8500
N3 C7 1.296(4)
N3 C4 1.399(5)
C8 C9 1.422(5)
C8 C13 1.431(5)
C8 C7 1.435(5)
C13 C12 1.435(5)
C4 C5 1.401(5)
C4 C3 1.401(5)
C5 C6 1.393(5)
C7 H7 0.9300
C1 C2 1.370(6)
C1 C6 1.378(6)
C1 N1 1.480(6)
C28 C27 1.413(6)
C28 C23 1.419(6)
O4 N1 1.215(5)
C3 C2 1.380(5)
C3 H3 0.9300
N1 O5 1.231(5)
C10 C9 1.358(5)
C10 C11 1.400(6)
C10 C14 1.519(6)
C6 H6 0.9300
C9 H9 0.9300
C23 C24 1.416(5)
C23 C22 1.438(5)
C12 C11 1.369(5)
C12 C18 1.539(6)
C11 H11 0.9300
C2 H2 0.9300
C22 H22 0.9300
C27 C26 1.382(6)
C27 H27 0.9300
C26 C25 1.385(6)
C26 H26 0.9300
C14 C16 1.491(6)
C14 C17 1.523(7)
C14 C15 1.538(7)
C25 C24 1.366(6)
C25 H25 0.9300
C24 H24 0.9300
C18 C20 1.538(6)
C18 C19 1.544(6)
C18 C21 1.558(6)
C21 H21A 0.9600
C21 H21B 0.9600
C21 H21C 0.9600
C20 H20A 0.9600
C20 H20B 0.9600
C20 H20C 0.9600
C19 H19A 0.9600
C19 H19B 0.9600
C19 H19C 0.9600
C17 H17A 0.9600
C17 H17B 0.9600
C17 H17C 0.9600
C16 H16A 0.9600
C16 H16B 0.9600
C16 H16C 0.9600
C15 H15A 0.9600
C15 H15B 0.9600
C15 H15C 0.9600
C29 C30 1.352(7)
C29 H29A 0.9600
C29 H29B 0.9600
C29 H29C 0.9600
C30 H30A 0.9700
C30 H30B 0.9700

loop_
_geom_torsion_atom_site_label_1
_geom_torsion_atom_site_label_2
_geom_torsion_atom_site_label_3
_geom_torsion_atom_site_label_4
_geom_torsion
O2 Zn1 O1 C28 -139.6(3)
O3 Zn1 O1 C28 116.6(3)
N3 Zn1 O1 C28 -32.7(5)
N2 Zn1 O1 C28 17.8(3)
O1 Zn1 O2 C13 136.5(4)
O3 Zn1 O2 C13 -124.4(4)
N3 Zn1 O2 C13 -20.3(4)
N2 Zn1 O2 C13 27.4(6)
O2 Zn1 N2 C22 98.1(4)
O1 Zn1 N2 C22 -13.3(3)
O3 Zn1 N2 C22 -109.7(3)
N3 Zn1 N2 C22 147.6(4)
O2 Zn1 N2 C5 -72.9(4)
O1 Zn1 N2 C5 175.8(3)
O3 Zn1 N2 C5 79.4(3)
N3 Zn1 N2 C5 -23.3(2)
O2 Zn1 O3 C30 33.4(7)
O1 Zn1 O3 C30 135.2(7)
N3 Zn1 O3 C30 -57.3(7)
N2 Zn1 O3 C30 -135.5(7)
O2 Zn1 N3 C7 18.1(3)
O1 Zn1 N3 C7 -91.4(5)
O3 Zn1 N3 C7 120.2(3)
N2 Zn1 N3 C7 -143.9(4)
O2 Zn1 N3 C4 -174.7(3)
O1 Zn1 N3 C4 75.9(4)
O3 Zn1 N3 C4 -72.6(3)
N2 Zn1 N3 C4 23.3(3)
Zn1 O2 C13 C8 15.5(6)
Zn1 O2 C13 C12 -164.5(3)
C9 C8 C13 O2 -176.4(4)
C7 C8 C13 O2 -1.1(6)
C9 C8 C13 C12 3.7(6)
C7 C8 C13 C12 179.0(4)
C7 N3 C4 C5 147.8(4)
Zn1 N3 C4 C5 -19.9(4)
C7 N3 C4 C3 -35.6(6)
Zn1 N3 C4 C3 156.6(3)
N3 C4 C5 C6 177.1(3)
C3 C4 C5 C6 0.4(6)
N3 C4 C5 N2 -0.6(5)
C3 C4 C5 N2 -177.3(3)
C22 N2 C5 C6 31.5(6)
Zn1 N2 C5 C6 -157.2(3)
C22 N2 C5 C4 -150.9(4)
Zn1 N2 C5 C4 20.3(4)
C4 N3 C7 C8 -179.6(4)
Zn1 N3 C7 C8 -13.2(6)
C9 C8 C7 N3 176.6(4)
C13 C8 C7 N3 1.2(7)
Zn1 O1 C28 C27 164.0(3)
Zn1 O1 C28 C23 -16.3(6)
N3 C4 C3 C2 -177.5(4)
C5 C4 C3 C2 -1.0(6)
C2 C1 N1 O4 6.8(7)
C6 C1 N1 O4 -175.8(4)
C2 C1 N1 O5 -172.9(5)
C6 C1 N1 O5 4.6(7)
C2 C1 C6 C5 -0.3(7)
N1 C1 C6 C5 -177.6(4)
C4 C5 C6 C1 0.3(6)
N2 C5 C6 C1 177.8(4)
C11 C10 C9 C8 -0.7(7)
C14 C10 C9 C8 176.9(4)
C13 C8 C9 C10 -2.0(7)
C7 C8 C9 C10 -177.6(4)
O1 C28 C23 C24 -178.5(4)
C27 C28 C23 C24 1.1(6)
O1 C28 C23 C22 3.5(7)
C27 C28 C23 C22 -176.8(4)
O2 C13 C12 C11 177.4(4)
C8 C13 C12 C11 -2.7(6)
O2 C13 C12 C18 -2.4(6)
C8 C13 C12 C18 177.5(4)
C13 C12 C11 C10 -0.1(7)
C18 C12 C11 C10 179.7(4)
C9 C10 C11 C12 1.8(7)
C14 C10 C11 C12 -175.9(4)
C6 C1 C2 C3 -0.3(7)
N1 C1 C2 C3 177.0(4)
C4 C3 C2 C1 1.0(6)
C5 N2 C22 C23 177.7(4)
Zn1 N2 C22 C23 7.6(6)
C24 C23 C22 N2 -177.7(4)
C28 C23 C22 N2 0.3(7)
O1 C28 C27 C26 178.3(4)
C23 C28 C27 C26 -1.4(6)
C28 C27 C26 C25 0.2(7)
C9 C10 C14 C16 -114.5(6)
C11 C10 C14 C16 63.0(7)
C9 C10 C14 C17 122.6(5)
C11 C10 C14 C17 -59.9(6)
C9 C10 C14 C15 3.3(7)
C11 C10 C14 C15 -179.2(5)
C27 C26 C25 C24 1.3(8)
C26 C25 C24 C23 -1.5(7)
C28 C23 C24 C25 0.3(7)
C22 C23 C24 C25 178.5(4)
C11 C12 C18 C20 120.7(5)
C13 C12 C18 C20 -59.5(6)
C11 C12 C18 C19 2.3(7)
C13 C12 C18 C19 -177.9(4)
C11 C12 C18 C21 -117.8(5)
C13 C12 C18 C21 62.0(5)
Zn1 O3 C30 C29 -3.1(16)
